data_4313049
loop_
_publ_author_name
'Michael J. Goldcamp'
'Sara E. Edison'
'Leah N. Squires'
'Dell T. Rosa'
'Neil K. Vowels'
'Nathan L. Coker'
'Jeanette A. Krause Bauer'
'Michael J. Baldwin'

_publ_contact_author_address
;     Department of Chemistry
      University of Cincinnati
      Cincinnati, OH 45221-0172 USA
;
_publ_contact_author_email jeanette.krause@uc.edu
_publ_contact_author_fax '513 556 9239'
_publ_contact_author_name 'Dr. Jeanette A. Krause Bauer'
_publ_contact_author_phone '513 556 9226'
_publ_section_title
;
 Structural and Spectroscopic Studies of Nickel(II) Complexes with a
 Library of Bis(oxime)amine-Containing Ligands
;
_journal_name_full 'Inorganic Chemistry'
_journal_page_first 717
_journal_page_last 728
_journal_paper_doi 10.1021/ic025860q
_journal_volume 42
_journal_year 2003
_chemical_formula_sum 'C28 H34 Cl2 N4 Ni O4'
_chemical_formula_weight 620.19
_chemical_name_common Ni(PAMABPOH~3~)Cl~2~
_chemical_name_systematic
; 
 Nickel(II) (N,N-bis(1-acetophenone oxime)-L-phenylalanine 
N'-methylamide) chloride ethanol solvate 
;
_space_group_IT_number 4
_symmetry_cell_setting monoclinic
_symmetry_space_group_name_Hall 'P 2yb'
_symmetry_space_group_name_H-M 'P 1 21 1'
_atom_sites_solution_hydrogens mixed
_atom_sites_solution_primary direct
_atom_sites_solution_secondary difmap
_audit_creation_method SHELXL-97
_cell_angle_alpha 90.00
_cell_angle_beta 100.2490(10)
_cell_angle_gamma 90.00
_cell_formula_units_Z 2
_cell_length_a 7.9618(3)
_cell_length_b 16.6749(6)
_cell_length_c 11.0062(4)
_cell_measurement_reflns_used 5757
_cell_measurement_temperature 150(2)
_cell_measurement_theta_max 28.26
_cell_measurement_theta_min 2.60
_cell_volume 1437.89(9)
_computing_cell_refinement 'SMART v5.622'
_computing_data_collection 'SMART v5.622'
_computing_data_reduction 'SAINT v6.02A'
_computing_molecular_graphics 'SHELXTL v5.1'
_computing_publication_material 'SHELXTL v5.1'
_computing_structure_refinement 'SHELXTL v5.1'
_computing_structure_solution 'SHELXTL v5.1'
_diffrn_ambient_temperature 150(2)
_diffrn_measured_fraction_theta_full 0.986
_diffrn_measured_fraction_theta_max 0.986
_diffrn_measurement_device_type 'SMART 1K Platform CCD'
_diffrn_measurement_method '\w scans'
_diffrn_radiation_monochromator graphite
_diffrn_radiation_source 'sealed tube'
_diffrn_radiation_type MoK\a
_diffrn_radiation_wavelength 0.71073
_diffrn_reflns_av_R_equivalents 0.0228
_diffrn_reflns_av_sigmaI/netI 0.0391
_diffrn_reflns_limit_h_max 10
_diffrn_reflns_limit_h_min -7
_diffrn_reflns_limit_k_max 21
_diffrn_reflns_limit_k_min -22
_diffrn_reflns_limit_l_max 11
_diffrn_reflns_limit_l_min -14
_diffrn_reflns_number 9313
_diffrn_reflns_theta_full 28.26
_diffrn_reflns_theta_max 28.26
_diffrn_reflns_theta_min 2.60
_exptl_absorpt_coefficient_mu 0.901
_exptl_absorpt_correction_T_max 0.8264
_exptl_absorpt_correction_T_min 0.6615
_exptl_absorpt_correction_type multi-scan
_exptl_absorpt_process_details 'SADABS, Sheldrick, 1996'
_exptl_crystal_colour blue-green
_exptl_crystal_density_diffrn 1.432
_exptl_crystal_density_method 'not measured'
_exptl_crystal_description 'triangular plate'
_exptl_crystal_F_000 648
_exptl_crystal_size_max 0.50
_exptl_crystal_size_mid 0.40
_exptl_crystal_size_min 0.22
_refine_diff_density_max 0.536
_refine_diff_density_min -0.627
_refine_diff_density_rms 0.063
_refine_ls_abs_structure_details 'Flack H D (1983), Acta Cryst. A39, 876-881'
_refine_ls_abs_structure_Flack 0.018(11)
_refine_ls_extinction_method none
_refine_ls_goodness_of_fit_ref 1.020
_refine_ls_hydrogen_treatment mixed
_refine_ls_matrix_type full
_refine_ls_number_parameters 348
_refine_ls_number_reflns 6599
_refine_ls_number_restraints 1
_refine_ls_restrained_S_all 1.020
_refine_ls_R_factor_all 0.0429
_refine_ls_R_factor_gt 0.0366
_refine_ls_shift/su_max 0.014
_refine_ls_shift/su_mean 0.000
_refine_ls_structure_factor_coef Fsqd
_refine_ls_weighting_details 'calc w=1/[\s^2^(Fo^2^)+(0.0612P)^2^+0.0000P] where P=(Fo^2^+2Fc^2^)/3'
_refine_ls_weighting_scheme calc
_refine_ls_wR_factor_gt 0.0917
_refine_ls_wR_factor_ref 0.0949
_reflns_number_gt 5940
_reflns_number_total 6599
_reflns_threshold_expression >2sigma(I)
_cod_data_source_file ic025860q_s2_10.cif
_cod_data_source_block 9
_cod_depositor_comments
;
The following automatic conversions were performed:

'_symmetry_cell_setting' value 'Monoclinic' changed to 'monoclinic'
according to the built-in table from CIF Core dictionary named
'cif_core.dic' version 2.4.1 from 2010-06-29.

Automatic conversion script
Id: cif_fix_values 1646 2011-03-28 12:23:43Z adriana 
;
_cod_original_sg_symbol_H-M 'P 21'
_cod_database_code 4313049

loop_
_symmetry_equiv_pos_as_xyz
'x, y, z'
'-x, y+1/2, -z'

loop_
_atom_site_label
_atom_site_type_symbol
_atom_site_fract_x
_atom_site_fract_y
_atom_site_fract_z
_atom_site_U_iso_or_equiv
_atom_site_adp_type
_atom_site_occupancy
_atom_site_symmetry_multiplicity
_atom_site_calc_flag
_atom_site_refinement_flags
_atom_site_disorder_assembly
_atom_site_disorder_group
Ni Ni 0.59802(4) 0.27935(2) 0.28687(3) 0.02084(9) Uani 1 1 d . . .
Cl1 Cl 0.74397(9) 0.31449(5) 0.12341(6) 0.02932(15) Uani 1 1 d . . .
Cl2 Cl 0.75830(9) 0.15960(4) 0.34905(7) 0.02928(15) Uani 1 1 d . . .
O1 O 0.4336(3) 0.41711(14) 0.1273(2) 0.0330(5) Uani 1 1 d . . .
H1 H 0.5363 0.3962 0.1159 0.049 Uiso 1 1 d . . .
O2 O 0.9080(3) 0.37906(14) 0.38506(18) 0.0300(5) Uani 1 1 d . . .
H2 H 0.8813 0.3850 0.3014 0.045 Uiso 1 1 d . . .
O3 O 0.3848(2) 0.21500(13) 0.20892(17) 0.0259(4) Uani 1 1 d . . .
N1 N 0.4448(3) 0.37750(15) 0.2407(2) 0.0233(5) Uani 1 1 d . . .
N2 N 0.7665(3) 0.33976(15) 0.4146(2) 0.0235(5) Uani 1 1 d . . .
N3 N 0.1278(3) 0.17902(16) 0.2471(2) 0.0271(5) Uani 1 1 d . . .
H3 H 0.0443 0.1712 0.3063 0.033 Uiso 1 1 d . . .
N4 N 0.4643(2) 0.28347(17) 0.43911(18) 0.0201(4) Uani 1 1 d . . .
C1 C 0.3624(4) 0.35858(18) 0.4341(3) 0.0229(6) Uani 1 1 d . . .
H1A H 0.4180 0.3954 0.4997 0.027 Uiso 1 1 calc R . .
H1B H 0.2476 0.3455 0.4514 0.027 Uiso 1 1 calc R . .
C2 C 0.3429(3) 0.40118(17) 0.3108(2) 0.0214(5) Uani 1 1 d . . .
C3 C 0.2140(3) 0.46541(17) 0.2809(2) 0.0220(5) Uani 1 1 d . . .
C4 C 0.0957(4) 0.46020(18) 0.1716(3) 0.0265(6) Uani 1 1 d . . .
H4 H 0.0990 0.4158 0.1179 0.032 Uiso 1 1 calc R . .
C5 C -0.0256(4) 0.5189(2) 0.1408(3) 0.0346(7) Uani 1 1 d . . .
H5 H -0.1070 0.5145 0.0667 0.042 Uiso 1 1 calc R . .
C6 C -0.0295(4) 0.5847(2) 0.2179(3) 0.0357(7) Uani 1 1 d . . .
H6 H -0.1093 0.6267 0.1945 0.043 Uiso 1 1 calc R . .
C7 C 0.0837(4) 0.5886(2) 0.3291(3) 0.0334(7) Uani 1 1 d . . .
H7 H 0.0785 0.6326 0.3831 0.040 Uiso 1 1 calc R . .
C8 C 0.2050(4) 0.52860(18) 0.3622(3) 0.0269(6) Uani 1 1 d . . .
H8 H 0.2807 0.5308 0.4393 0.032 Uiso 1 1 calc R . .
C9 C 0.6026(3) 0.2827(2) 0.5507(2) 0.0227(5) Uani 1 1 d . . .
H9A H 0.6415 0.2270 0.5694 0.027 Uiso 1 1 calc R . .
H9B H 0.5574 0.3037 0.6227 0.027 Uiso 1 1 calc R . .
C10 C 0.7539(3) 0.33440(16) 0.5287(2) 0.0217(5) Uani 1 1 d . . .
C11 C 0.8706(3) 0.36680(18) 0.6365(2) 0.0228(5) Uani 1 1 d . . .
C12 C 0.8789(3) 0.32848(18) 0.7509(3) 0.0257(6) Uani 1 1 d . . .
H12 H 0.8133 0.2815 0.7566 0.031 Uiso 1 1 calc R . .
C13 C 0.9826(4) 0.3588(2) 0.8560(3) 0.0317(7) Uani 1 1 d . . .
H13 H 0.9880 0.3327 0.9333 0.038 Uiso 1 1 calc R . .
C14 C 1.0780(4) 0.4275(2) 0.8471(3) 0.0326(7) Uani 1 1 d . . .
H14 H 1.1504 0.4479 0.9183 0.039 Uiso 1 1 calc R . .
C15 C 1.0683(4) 0.4662(2) 0.7355(3) 0.0341(7) Uani 1 1 d . . .
H15 H 1.1322 0.5139 0.7308 0.041 Uiso 1 1 calc R . .
C16 C 0.9664(4) 0.43636(18) 0.6299(3) 0.0272(6) Uani 1 1 d . . .
H16 H 0.9617 0.4631 0.5531 0.033 Uiso 1 1 calc R . .
C17 C 0.3592(4) 0.20877(19) 0.4236(3) 0.0220(6) Uani 1 1 d . . .
H17 H 0.4389 0.1654 0.4419 0.026 Uiso 1 1 calc R . .
C18 C 0.2873(4) 0.20205(17) 0.2840(3) 0.0240(6) Uani 1 1 d . . .
C19 C 0.0575(4) 0.1641(2) 0.1160(3) 0.0347(7) Uani 1 1 d . . .
H19A H -0.0673 0.1669 0.1030 0.052 Uiso 1 1 calc R . .
H19B H 0.0925 0.1107 0.0927 0.052 Uiso 1 1 calc R . .
H19C H 0.1007 0.2047 0.0650 0.052 Uiso 1 1 calc R . .
C20 C 0.2289(3) 0.19691(19) 0.5094(2) 0.0248(6) Uani 1 1 d . . .
H20A H 0.1462 0.2418 0.4975 0.030 Uiso 1 1 calc R . .
H20B H 0.1650 0.1466 0.4867 0.030 Uiso 1 1 calc R . .
C21 C 0.3127(3) 0.19305(18) 0.6443(2) 0.0239(6) Uani 1 1 d . . .
C22 C 0.4124(4) 0.12684(19) 0.6879(3) 0.0311(6) Uani 1 1 d . . .
H22 H 0.4239 0.0836 0.6338 0.037 Uiso 1 1 calc R . .
C23 C 0.4957(4) 0.1239(2) 0.8111(3) 0.0375(7) Uani 1 1 d . . .
H23 H 0.5643 0.0789 0.8402 0.045 Uiso 1 1 calc R . .
C24 C 0.4784(4) 0.1862(2) 0.8903(3) 0.0367(7) Uani 1 1 d . . .
H24 H 0.5346 0.1842 0.9739 0.044 Uiso 1 1 calc R . .
C25 C 0.3779(4) 0.2524(2) 0.8469(3) 0.0340(7) Uani 1 1 d . . .
H25 H 0.3650 0.2952 0.9013 0.041 Uiso 1 1 calc R . .
C26 C 0.2969(4) 0.25560(18) 0.7248(3) 0.0274(6) Uani 1 1 d . . .
H26 H 0.2298 0.3011 0.6958 0.033 Uiso 1 1 calc R . .
O1S O 0.4978(4) 0.01391(17) 0.3472(2) 0.0519(7) Uani 1 1 d . . .
H1S H 0.5649 0.0626 0.3518 0.078 Uiso 1 1 d . . .
C1S C 0.4276(9) -0.0088(5) 0.2282(5) 0.0986(15) Uani 1 1 d . . .
H2S H 0.4356 -0.0680 0.2280 0.118 Uiso 1 1 calc R . .
H3S H 0.3045 0.0038 0.2196 0.118 Uiso 1 1 calc R . .
C2S C 0.4686(9) 0.0132(5) 0.1270(6) 0.0986(15) Uani 1 1 d . . .
H4S H 0.3877 -0.0093 0.0579 0.148 Uiso 1 1 calc R . .
H5S H 0.5840 -0.0059 0.1231 0.148 Uiso 1 1 calc R . .
H6S H 0.4659 0.0719 0.1218 0.148 Uiso 1 1 calc R . .

loop_
_atom_site_aniso_label
_atom_site_aniso_U_11
_atom_site_aniso_U_22
_atom_site_aniso_U_33
_atom_site_aniso_U_23
_atom_site_aniso_U_13
_atom_site_aniso_U_12
Ni 0.01796(15) 0.02484(17) 0.02092(16) -0.00144(16) 0.00667(11) -0.00047(16)
Cl1 0.0273(3) 0.0378(4) 0.0258(3) -0.0019(3) 0.0127(2) -0.0011(3)
Cl2 0.0244(3) 0.0275(3) 0.0374(4) -0.0001(3) 0.0095(3) 0.0034(3)
O1 0.0356(12) 0.0387(12) 0.0278(11) 0.0113(9) 0.0142(9) 0.0085(10)
O2 0.0231(10) 0.0439(13) 0.0250(10) 0.0023(9) 0.0095(8) -0.0120(9)
O3 0.0221(10) 0.0332(11) 0.0239(10) -0.0058(8) 0.0077(8) -0.0033(8)
N1 0.0251(12) 0.0269(13) 0.0191(11) 0.0030(9) 0.0069(9) 0.0001(10)
N2 0.0168(10) 0.0287(12) 0.0260(12) 0.0009(9) 0.0070(8) -0.0046(9)
N3 0.0186(11) 0.0363(14) 0.0272(12) -0.0074(10) 0.0057(9) -0.0051(10)
N4 0.0163(9) 0.0237(10) 0.0206(10) -0.0013(11) 0.0039(7) -0.0025(10)
C1 0.0253(14) 0.0240(15) 0.0214(14) 0.0013(11) 0.0099(11) 0.0055(12)
C2 0.0223(13) 0.0200(12) 0.0216(13) -0.0011(10) 0.0028(10) -0.0016(11)
C3 0.0203(12) 0.0241(13) 0.0235(13) 0.0019(11) 0.0087(10) -0.0020(11)
C4 0.0286(14) 0.0288(14) 0.0233(14) 0.0012(11) 0.0077(11) 0.0014(12)
C5 0.0303(15) 0.047(2) 0.0261(15) 0.0061(14) 0.0049(12) 0.0066(14)
C6 0.0313(16) 0.0340(17) 0.0448(19) 0.0047(14) 0.0144(13) 0.0103(14)
C7 0.0329(16) 0.0319(17) 0.0387(17) -0.0047(14) 0.0153(13) 0.0030(13)
C8 0.0237(13) 0.0307(15) 0.0273(14) -0.0031(12) 0.0073(11) -0.0011(12)
C9 0.0182(10) 0.0303(13) 0.0197(11) 0.0042(13) 0.0033(8) -0.0067(13)
C10 0.0176(12) 0.0228(13) 0.0254(13) 0.0011(10) 0.0059(9) -0.0012(10)
C11 0.0198(12) 0.0266(14) 0.0230(13) -0.0019(11) 0.0063(10) -0.0026(11)
C12 0.0216(13) 0.0283(15) 0.0276(14) -0.0018(12) 0.0060(10) -0.0053(11)
C13 0.0304(15) 0.0421(18) 0.0220(14) 0.0002(13) 0.0032(11) -0.0031(13)
C14 0.0308(15) 0.0409(17) 0.0254(15) -0.0054(13) 0.0031(11) -0.0081(14)
C15 0.0340(16) 0.0313(17) 0.0381(17) -0.0045(14) 0.0095(13) -0.0127(14)
C16 0.0285(14) 0.0271(15) 0.0269(15) 0.0013(12) 0.0075(11) -0.0039(12)
C17 0.0196(13) 0.0260(15) 0.0210(13) -0.0011(11) 0.0048(10) -0.0027(11)
C18 0.0249(13) 0.0209(13) 0.0267(14) -0.0049(11) 0.0063(11) -0.0012(11)
C19 0.0256(14) 0.0452(19) 0.0317(16) -0.0089(14) 0.0004(11) -0.0016(14)
C20 0.0194(12) 0.0306(15) 0.0255(14) -0.0020(11) 0.0073(10) -0.0040(11)
C21 0.0206(12) 0.0286(14) 0.0240(13) 0.0023(11) 0.0083(10) -0.0047(11)
C22 0.0318(16) 0.0284(15) 0.0353(16) -0.0028(13) 0.0119(13) -0.0001(12)
C23 0.0364(18) 0.0371(18) 0.0385(18) 0.0071(15) 0.0052(14) 0.0037(14)
C24 0.0348(17) 0.0434(19) 0.0304(16) -0.0003(14) 0.0016(12) -0.0011(15)
C25 0.0332(16) 0.0363(16) 0.0333(16) -0.0062(13) 0.0082(12) -0.0064(13)
C26 0.0223(13) 0.0278(15) 0.0338(15) -0.0011(11) 0.0100(11) -0.0022(11)
O1S 0.0546(16) 0.0572(17) 0.0442(15) 0.0032(13) 0.0098(12) -0.0206(14)
C1S 0.096(3) 0.122(4) 0.075(3) -0.011(3) 0.006(2) -0.033(3)
C2S 0.096(3) 0.122(4) 0.075(3) -0.011(3) 0.006(2) -0.033(3)

loop_
_atom_type_symbol
_atom_type_description
_atom_type_scat_dispersion_real
_atom_type_scat_dispersion_imag
_atom_type_scat_source
C C 0.0033 0.0016 'International Tables Vol C Tables 4.2.6.8 and 6.1.1.4'
H H 0.0000 0.0000 'International Tables Vol C Tables 4.2.6.8 and 6.1.1.4'
N N 0.0061 0.0033 'International Tables Vol C Tables 4.2.6.8 and 6.1.1.4'
O O 0.0106 0.0060 'International Tables Vol C Tables 4.2.6.8 and 6.1.1.4'
Cl Cl 0.1484 0.1585 'International Tables Vol C Tables 4.2.6.8 and 6.1.1.4'
Ni Ni 0.3393 1.1124 'International Tables Vol C Tables 4.2.6.8 and 6.1.1.4'

loop_
_geom_angle_atom_site_label_1
_geom_angle_atom_site_label_2
_geom_angle_atom_site_label_3
_geom_angle
_geom_angle_site_symmetry_1
_geom_angle_site_symmetry_3
_geom_angle_publ_flag
N2 Ni N1 93.80(10) . . y
N2 Ni O3 160.10(8) . . y
N1 Ni O3 84.42(10) . . y
N2 Ni N4 78.53(9) . . y
N1 Ni N4 79.12(9) . . y
O3 Ni N4 81.67(8) . . y
N2 Ni Cl1 92.86(7) . . y
N1 Ni Cl1 88.01(7) . . y
O3 Ni Cl1 106.85(6) . . y
N4 Ni Cl1 163.91(8) . . y
N2 Ni Cl2 87.89(7) . . y
N1 Ni Cl2 175.07(7) . . y
O3 Ni Cl2 92.42(6) . . y
N4 Ni Cl2 96.70(7) . . y
Cl1 Ni Cl2 96.54(3) . . y
C18 O3 Ni 112.15(17) . . y
C2 N1 O1 116.5(2) . . y
C2 N1 Ni 120.74(19) . . y
O1 N1 Ni 122.51(17) . . y
C10 N2 O2 118.0(2) . . y
C10 N2 Ni 119.17(19) . . y
O2 N2 Ni 122.33(16) . . y
C18 N3 C19 121.9(2) . . y
C1 N4 C17 113.99(18) . . y
C1 N4 C9 110.7(2) . . y
C17 N4 C9 113.7(2) . . y
C1 N4 Ni 110.01(17) . . y
C17 N4 Ni 103.34(16) . . y
C9 N4 Ni 104.28(14) . . y
N4 C1 C2 113.3(2) . . y
N1 C2 C3 125.5(3) . . y
N1 C2 C1 114.9(2) . . y
C3 C2 C1 119.6(2) . . y
C8 C3 C4 119.9(3) . . y
C8 C3 C2 121.2(2) . . y
C4 C3 C2 118.8(3) . . y
C5 C4 C3 120.4(3) . . y
C4 C5 C6 120.1(3) . . y
C7 C6 C5 119.7(3) . . y
C6 C7 C8 120.5(3) . . y
C3 C8 C7 119.2(3) . . y
N4 C9 C10 110.5(2) . . y
N2 C10 C11 128.0(2) . . y
N2 C10 C9 113.2(2) . . y
C11 C10 C9 118.7(2) . . y
C16 C11 C12 119.1(2) . . y
C16 C11 C10 122.3(3) . . y
C12 C11 C10 118.5(3) . . y
C13 C12 C11 120.5(3) . . y
C14 C13 C12 119.5(3) . . y
C15 C14 C13 120.4(3) . . y
C14 C15 C16 120.7(3) . . y
C15 C16 C11 119.9(3) . . y
N4 C17 C20 117.6(2) . . y
N4 C17 C18 105.9(2) . . y
C20 C17 C18 115.6(2) . . y
O3 C18 N3 121.6(3) . . y
O3 C18 C17 118.8(2) . . y
N3 C18 C17 119.5(3) . . y
C21 C20 C17 112.3(2) . . y
C26 C21 C22 119.1(3) . . y
C26 C21 C20 121.2(3) . . y
C22 C21 C20 119.7(3) . . y
C21 C22 C23 120.2(3) . . y
C24 C23 C22 120.1(3) . . y
C23 C24 C25 119.7(3) . . y
C26 C25 C24 120.2(3) . . y
C25 C26 C21 120.7(3) . . y
C2S C1S O1S 129.0(6) . . y

loop_
_geom_bond_atom_site_label_1
_geom_bond_atom_site_label_2
_geom_bond_distance
_geom_bond_site_symmetry_2
_geom_bond_publ_flag
Ni N2 2.030(2) . y
Ni N1 2.050(2) . y
Ni O3 2.062(2) . y
Ni N4 2.140(2) . y
Ni Cl1 2.3821(7) . y
Ni Cl2 2.4028(8) . y
O1 N1 1.402(3) . y
O2 N2 1.391(3) . y
O3 C18 1.249(3) . y
N1 C2 1.277(4) . y
N2 C10 1.281(4) . y
N3 C18 1.320(4) . y
N3 C19 1.473(4) . y
N4 C1 1.488(4) . y
N4 C17 1.494(4) . y
N4 C9 1.497(3) . y
C1 C2 1.516(4) . y
C2 C3 1.480(4) . y
C3 C8 1.392(4) . y
C3 C4 1.393(4) . y
C4 C5 1.375(4) . y
C5 C6 1.391(5) . y
C6 C7 1.386(5) . y
C7 C8 1.394(4) . y
C9 C10 1.535(4) . y
C10 C11 1.472(4) . y
C11 C16 1.397(4) . y
C11 C12 1.403(4) . y
C12 C13 1.392(4) . y
C13 C14 1.388(5) . y
C14 C15 1.378(5) . y
C15 C16 1.387(4) . y
C17 C20 1.534(4) . y
C17 C18 1.545(4) . y
C20 C21 1.517(4) . y
C21 C26 1.389(4) . y
C21 C22 1.394(4) . y
C22 C23 1.400(4) . y
C23 C24 1.379(5) . y
C24 C25 1.396(5) . y
C25 C26 1.383(4) . y
O1S C1S 1.382(6) . y
C1S C2S 1.270(8) . y
